data_1530237
loop_
_publ_author_name
'Kvick, A.'
'Abrahams, S.C.'
'Liminga, R.'

_publ_section_title
;
 Neutron diffraction structural study of pyroelectric Ba (N O2)2 H2 O at
 298, 102, and 20 K
;
_journal_name_full 'Journal of Chemical Physics'
_journal_page_first 5508
_journal_page_last 5514
_journal_volume 76
_journal_year 1982
_chemical_formula_sum 'Ba H2 N2 O5'
_chemical_name_systematic 'Ba (N O2)2 (H2 O)'
_space_group_IT_number 170
_symmetry_space_group_name_Hall 'P 65'
_symmetry_space_group_name_H-M 'P 65'
_cell_angle_alpha 90
_cell_angle_beta 90
_cell_angle_gamma 120
_cell_formula_units_Z 6
_cell_length_a 7.0749
_cell_length_b 7.0749
_cell_length_c 17.8909
_cell_volume 775.539
_citation_journal_id_ASTM JCPSA6
_cod_data_source_file Kvick_JCPSA6_1982_984.cif
_cod_data_source_block H2Ba1N2O5
_cod_original_cell_volume 775.5386
_cod_original_formula_sum 'H2 Ba1 N2 O5'
_cod_database_code 1530237

loop_
_symmetry_equiv_pos_as_xyz
x,y,z
x-y,x,z+5/6
-y,x-y,z+2/3
-x,-y,z+1/2
-x+y,-x,z+1/3
y,-x+y,z+1/6

loop_
_atom_site_label
_atom_site_type_symbol
_atom_site_fract_x
_atom_site_fract_y
_atom_site_fract_z
_atom_site_occupancy
_atom_site_U_iso_or_equiv
O3 O-2 0.58477 0.2899 0.29836 1 0.0
H2 H+1 0.10259 0.14532 0.43808 1 0.0
O2 O-2 0.10841 -0.13825 0.11166 1 0.0
O4 O-2 0.61638 0.01444 0.28256 1 0.0
H1 H+1 0.17195 0.031 0.38334 1 0.0
Ba1 Ba+2 0.42687 -0.15019 0 1 0.0
O5 O-2 0.22997 0.15477 0.41633 1 0.0
O1 O-2 0.43735 0.10222 0.12298 1 0.0
N1 N+3 0.24802 0.02884 0.14521 1 0.0
N2 N+3 0.56477 0.11853 0.32501 1 0.0
